data_1537986
loop_
_publ_author_name
'Farrar, R.A.'
'King, H.W.'

_publ_section_title
;
 Axial ratios and solubility limits of H.C.P. eta and epsilon phases in
 the systems Cd - Mn and Zn - Mn
;
_journal_name_full Metallography
_journal_page_first 61
_journal_page_last 70
_journal_volume 3
_journal_year 1970
_chemical_formula_sum 'Mn0.02 Zn1.98'
_chemical_name_systematic '(Mn Zn99)0.02'
_space_group_IT_number 194
_symmetry_space_group_name_Hall '-P 6c 2c'
_symmetry_space_group_name_H-M 'P 63/m m c'
_cell_angle_alpha 90
_cell_angle_beta 90
_cell_angle_gamma 120
_cell_formula_units_Z 1
_cell_length_a 2.6681
_cell_length_b 2.6681
_cell_length_c 4.9561
_cell_volume 30.554
_citation_journal_id_ASTM MEIJAP
_cod_data_source_file Farrar_MEIJAP_1970_690.cif
_cod_data_source_block Mn0.02Zn1.98
_cod_original_cell_volume 30.55448
_cod_database_code 1537986

loop_
_symmetry_equiv_pos_as_xyz
x,y,z
x-y,x,z+1/2
-y,x-y,z
-x,-y,z+1/2
-x+y,-x,z
y,-x+y,z+1/2
-y,-x,-z+1/2
x-y,-y,-z
x,x-y,-z+1/2
y,x,-z
-x+y,y,-z+1/2
-x,-x+y,-z
-x,-y,-z
-x+y,-x,-z-1/2
y,-x+y,-z
x,y,-z-1/2
x-y,x,-z
-y,x-y,-z-1/2
y,x,z-1/2
-x+y,y,z
-x,-x+y,z-1/2
-y,-x,z
x-y,-y,z-1/2
x,x-y,z

loop_
_atom_site_label
_atom_site_type_symbol
_atom_site_fract_x
_atom_site_fract_y
_atom_site_fract_z
_atom_site_occupancy
_atom_site_U_iso_or_equiv
Zn1 Zn 0.3333 0.6667 0.25 0.988 0.0
Mn1 Mn 0.3333 0.6667 0.25 0.012 0.0
